data_4513294
loop_
_publ_author_name
'Gu\'nka, Piotr A.'
'Dranka, Maciej'
'Hanfland, Michael'
'Dziubek, Kamil F.'
'Katrusiak, Andrzej'
'Zachara, Janusz'

_publ_section_title
;
 Cascade of High-Pressure Transitions of Claudetite II and the First Polar
 Phase of Arsenic(III) Oxide
;
_journal_issue 8
_journal_name_full 'Crystal Growth &amp; Design'
_journal_page_first 3950
_journal_paper_doi 10.1021/acs.cgd.5b00567
_journal_volume 15
_journal_year 2015
_chemical_formula_moiety '0.25(As8 O12)'
_chemical_formula_sum 'As2 O3'
_chemical_formula_weight 197.84
_space_group_crystal_system monoclinic
_space_group_IT_number 4
_space_group_name_Hall 'P 2yb'
_space_group_name_H-M_alt 'P 1 21 1'
_symmetry_space_group_name_Hall 'P 2yb'
_symmetry_space_group_name_H-M 'P 1 21 1'
_audit_creation_date 2015-04-13
_audit_creation_method
;
Olex2 1.2-beta
(compiled 2014.11.28 svn.r3107 for OlexSys, GUI svn.r4998)
;
_cell_angle_alpha 90
_cell_angle_beta 106.53(2)
_cell_angle_gamma 90
_cell_formula_units_Z 4
_cell_length_a 8.2230(7)
_cell_length_b 3.9071(2)
_cell_length_c 7.130(3)
_cell_measurement_pressure 2.116e7(11)
_cell_measurement_reflns_used 357
_cell_measurement_temperature 293(2)
_cell_measurement_theta_max 19.5130
_cell_measurement_theta_min 1.5080
_cell_volume 219.61(10)
_computing_cell_refinement
;
CrysAlisPro, Agilent Technologies,
Version 1.171.37.35 (release 13-08-2014 CrysAlis171 .NET)
(compiled Aug 13 2014,18:06:01)
;
_computing_data_collection
;
CrysAlisPro, Agilent Technologies,
Version 1.171.37.35 (release 13-08-2014 CrysAlis171 .NET)
(compiled Aug 13 2014,18:06:01)
;
_computing_data_reduction
;
CrysAlisPro, Agilent Technologies,
Version 1.171.37.35 (release 13-08-2014 CrysAlis171 .NET)
(compiled Aug 13 2014,18:06:01)
;
_computing_molecular_graphics 'Olex2 (Dolomanov et al., 2009)'
_computing_publication_material 'Olex2 (Dolomanov et al., 2009)'
_computing_structure_refinement 'ShelXL (Sheldrick, 2008)'
_diffrn_ambient_environment He
_diffrn_ambient_pressure 2.116e7(11)
_diffrn_ambient_temperature 293(2)
_diffrn_detector 'CCD plate'
_diffrn_measured_fraction_theta_full 0.398
_diffrn_measured_fraction_theta_max 0.270
_diffrn_measurement_details
;
  1 phi    142.00  218.00   0.5000    1.0000
omega____ theta____ kappa____ phi______ frames
   0.0000    0.0000    0.0000     -     152
;
_diffrn_measurement_device 'abstract diffractometer'
_diffrn_measurement_device_type 'MAR-CrysAlisPro-abstract goniometer: imported MAR images'
_diffrn_measurement_method '\p scans'
_diffrn_orient_matrix_UB_11 -0.0603605000
_diffrn_orient_matrix_UB_12 0.0080881000
_diffrn_orient_matrix_UB_13 -0.0138250000
_diffrn_orient_matrix_UB_21 0.0030246000
_diffrn_orient_matrix_UB_22 0.0860311000
_diffrn_orient_matrix_UB_23 -0.0286562000
_diffrn_orient_matrix_UB_31 -0.0036720000
_diffrn_orient_matrix_UB_32 -0.0615637000
_diffrn_orient_matrix_UB_33 -0.0418192000
_diffrn_radiation_monochromator synchrotron
_diffrn_radiation_probe x-ray
_diffrn_radiation_wavelength 0.41427
_diffrn_reflns_av_R_equivalents 0.0907
_diffrn_reflns_av_unetI/netI 0.0764
_diffrn_reflns_laue_measured_fraction_full 0.398
_diffrn_reflns_laue_measured_fraction_max 0.270
_diffrn_reflns_limit_h_max 13
_diffrn_reflns_limit_h_min -13
_diffrn_reflns_limit_k_max 6
_diffrn_reflns_limit_k_min -6
_diffrn_reflns_limit_l_max 4
_diffrn_reflns_limit_l_min -6
_diffrn_reflns_number 637
_diffrn_reflns_point_group_measured_fraction_full 0.429
_diffrn_reflns_point_group_measured_fraction_max 0.278
_diffrn_reflns_theta_full 14.392
_diffrn_reflns_theta_max 20.245
_diffrn_reflns_theta_min 1.506
_diffrn_source synchrotron
_exptl_absorpt_coefficient_mu 6.914
_exptl_absorpt_correction_T_max 1.00000
_exptl_absorpt_correction_T_min 0.37047
_exptl_absorpt_correction_type multi-scan
_exptl_absorpt_process_details
;
CrysAlisPro, Agilent Technologies,
Version 1.171.37.35 (release 13-08-2014 CrysAlis171 .NET)
(compiled Aug 13 2014,18:06:01)
Empirical absorption correction using spherical harmonics,
 implemented in SCALE3 ABSPACK scaling algorithm.
;
_exptl_crystal_density_diffrn 5.984
_exptl_crystal_description block
_exptl_crystal_F_000 360
_exptl_crystal_size_max 0.05
_exptl_crystal_size_mid 0.04
_exptl_crystal_size_min 0.03
_refine_diff_density_max 2.231
_refine_diff_density_min -1.820
_refine_diff_density_rms 0.475
_refine_ls_abs_structure_details
;
 Refined as an inversion twin.
;
_refine_ls_extinction_method none
_refine_ls_goodness_of_fit_ref 1.107
_refine_ls_hydrogen_treatment undef
_refine_ls_matrix_type full
_refine_ls_number_parameters 62
_refine_ls_number_reflns 499
_refine_ls_number_restraints 67
_refine_ls_restrained_S_all 1.033
_refine_ls_R_factor_all 0.1016
_refine_ls_R_factor_gt 0.0929
_refine_ls_shift/su_max 0.001
_refine_ls_shift/su_mean 0.000
_refine_ls_structure_factor_coef Fsqd
_refine_ls_weighting_details 'w=1/[\s^2^(Fo^2^)+(0.1150P)^2^+21.3530P] where P=(Fo^2^+2Fc^2^)/3'
_refine_ls_weighting_scheme calc
_refine_ls_wR_factor_gt 0.2382
_refine_ls_wR_factor_ref 0.2450
_reflns_Friedel_coverage 0.852
_reflns_friedel_fraction_full 0.470
_reflns_friedel_fraction_max 0.289
_reflns_number_gt 447
_reflns_number_total 499
_reflns_threshold_expression 'I > 2\s(I)'
_cod_data_source_file cg5b00567_si_002.cif
_cod_data_source_block mclau2_019_pl
_cod_depositor_comments 'Adding full bibliography for 4513277--4513300.cif.'
_cod_database_code 4513294
_shelx_space_group_comment
;
The symmetry employed for this shelxl refinement is uniquely defined
by the following loop, which should always be used as a source of
symmetry information in preference to the above space-group names.
They are only intended as comments.
;
_olex2_refinement_description
;
1. Twinned data refinement
 Scales: 0.7(6) 0.3(6)
2. Restrained distances
 As1-O1 \\sim As1-O2 \\sim As2-O2 \\sim As2-O3 \\sim As3-O4 \\sim As3-O5 \\sim
As4-O5 \\sim As4-O6 \\sim As1-
 O1 \\sim As1-O1 \\sim As1-O1_$1 \\sim As2-O3_$2 \\sim As3-O4_$3 \\sim As4-O6_$4
 with sigma of 0.01
;
_shelx_shelxl_version_number 2014/7
_olex2_submission_special_instructions 'No special instructions were received'

loop_
_space_group_symop_operation_xyz
'x, y, z'
'-x, y+1/2, -z'

loop_
_atom_site_label
_atom_site_type_symbol
_atom_site_fract_x
_atom_site_fract_y
_atom_site_fract_z
_atom_site_U_iso_or_equiv
_atom_site_adp_type
_atom_site_occupancy
_atom_site_site_symmetry_order
_atom_site_calc_flag
_atom_site_refinement_flags_posn
As1 As 0.3699(7) 0.2384(11) -0.1174(19) 0.031(6) Uani 1 1 d D
As2 As 0.1202(6) 0.0038(13) 0.1294(17) 0.032(6) Uani 1 1 d D
O1 O 0.579(3) 0.300(5) 0.047(7) 0.033(9) Uiso 1 1 d D
O2 O 0.260(4) 0.305(5) 0.064(5) 0.018(6) Uiso 1 1 d D
O3 O -0.038(3) 0.330(6) 0.113(3) 0.023(7) Uiso 1 1 d D
As3 As 0.3982(6) 0.5988(13) 0.3480(17) 0.030(5) Uani 1 1 d D
As4 As 0.1464(7) 0.6602(12) 0.5758(19) 0.032(5) Uani 1 1 d D
O4 O 0.531(3) 0.225(5) 0.399(3) 0.017(6) Uiso 1 1 d D
O5 O 0.235(5) 0.387(6) 0.427(7) 0.025(7) Uiso 1 1 d D
O6 O -0.026(3) 0.805(6) 0.375(4) 0.024(7) Uiso 1 1 d D

loop_
_atom_site_aniso_label
_atom_site_aniso_U_11
_atom_site_aniso_U_22
_atom_site_aniso_U_33
_atom_site_aniso_U_23
_atom_site_aniso_U_13
_atom_site_aniso_U_12
As1 0.023(2) 0.019(2) 0.056(19) 0.006(3) 0.019(6) 0.0023(18)
As2 0.020(3) 0.0186(19) 0.06(2) 0.002(3) 0.014(6) -0.0030(18)
As3 0.019(2) 0.021(2) 0.054(17) 0.002(3) 0.017(5) -0.0013(19)
As4 0.020(2) 0.022(2) 0.056(18) -0.003(3) 0.016(6) -0.0002(19)

loop_
_atom_type_symbol
_atom_type_description
_atom_type_scat_dispersion_real
_atom_type_scat_dispersion_imag
_atom_type_scat_source
As As 0.3110 0.7990 'International Tables Vol C Tables 4.2.6.8 and 6.1.1.4'
O O 0.0020 0.0020 'International Tables Vol C Tables 4.2.6.8 and 6.1.1.4'

loop_
_geom_angle_atom_site_label_1
_geom_angle_atom_site_label_2
_geom_angle_atom_site_label_3
_geom_angle
_geom_angle_site_symmetry_1
_geom_angle_site_symmetry_3
O1 As1 O1 80.8(6) . 2_645
O1 As1 O1 69.0(9) . 2_655
O1 As1 O1 147.6(19) 2_645 2_655
O1 As1 O2 95(2) . .
O1 As1 As3 74.6(16) . 2_645
O1 As1 As3 101.4(13) 2_655 2_645
O1 As1 As3 80.8(17) 2_645 2_645
O2 As1 O1 94(2) . 2_645
O2 As1 O1 78.4(15) . 2_655
O2 As1 As3 169.1(13) . 2_645
O2 As2 O3 95.4(11) . 2_545
O2 As2 O3 91.2(13) . .
O2 As2 As3 91.9(12) . 1_545
O3 As2 O3 97.8(9) 2_545 .
O3 As2 As3 109.9(11) 2_545 1_545
O3 As2 As3 151.7(11) . 1_545
As1 O1 As1 147.6(19) 2_655 2_645
As1 O1 As1 114.6(13) . 2_655
As1 O1 As1 95.6(7) . 2_645
As1 O2 As2 125.5(13) . .
As1 O2 As3 118.6(12) . .
As2 O2 As3 106.8(12) . .
As2 O3 As2 113.5(13) 2 .
As2 As3 As1 98.0(4) 1_565 2_655
O2 As3 As1 80.6(4) . 2_655
O2 As3 As2 71.4(8) . 1_565
O4 As3 As1 79.0(8) . 2_655
O4 As3 As1 116.0(7) 2_656 2_655
O4 As3 As2 155.3(10) . 1_565
O4 As3 As2 112.1(9) 2_656 1_565
O4 As3 O2 161.4(7) 2_656 .
O4 As3 O2 84.0(12) . .
O4 As3 O4 90.8(9) . 2_656
O4 As3 O5 91.5(15) . .
O5 As3 As1 159.0(10) . 2_655
O5 As3 As2 82.7(16) . 1_565
O5 As3 O2 79.8(13) . .
O5 As3 O4 82.6(14) . 2_656
O6 As4 O5 89.8(12) 2_546 .
O6 As4 O5 94.4(18) . .
O6 As4 O6 92.7(10) 2_546 .
As3 O4 As3 115.6(13) . 2_646
As3 O5 As4 112.0(12) . .
As4 O6 As4 116.1(13) 2_556 .

loop_
_geom_bond_atom_site_label_1
_geom_bond_atom_site_label_2
_geom_bond_distance
_geom_bond_site_symmetry_2
As1 O1 1.797(14) .
As1 O1 2.27(2) 2_655
As1 O1 1.800(13) 2_645
As1 O2 1.797(13) .
As1 As3 2.902(11) 2_645
As2 O2 1.797(12) .
As2 O3 1.798(14) 2_545
As2 O3 1.800(13) .
As2 As3 2.851(10) 1_545
O1 As1 1.800(13) 2_655
O1 As1 2.27(2) 2_645
O2 As3 2.32(3) .
O3 As2 1.798(14) 2
As3 As1 2.902(11) 2_655
As3 As2 2.851(10) 1_565
As3 O4 1.798(14) 2_656
As3 O4 1.796(13) .
As3 O5 1.798(13) .
As4 O5 1.799(13) .
As4 O6 1.798(14) .
As4 O6 1.796(13) 2_546
O4 As3 1.798(14) 2_646
O6 As4 1.796(13) 2_556

loop_
_geom_torsion_atom_site_label_1
_geom_torsion_atom_site_label_2
_geom_torsion_atom_site_label_3
_geom_torsion_atom_site_label_4
_geom_torsion
_geom_torsion_site_symmetry_1
_geom_torsion_site_symmetry_4
As1 As3 O4 As3 134.8(15) 2_655 2_646
As1 As3 O5 As4 -161(2) 2_655 .
As2 As3 O4 As3 -139.9(14) 1_565 2_646
As2 As3 O5 As4 -67(2) 1_565 .
O1 As1 O1 As1 1.6(6) 2_655 2_655
O1 As1 O1 As1 -167(5) 2_645 2_655
O1 As1 O1 As1 170(4) 2_655 2_645
O1 As1 O1 As1 1.4(5) 2_645 2_645
O1 As1 O2 As2 -122(2) . .
O1 As1 O2 As2 171(3) 2_655 .
O1 As1 O2 As2 -41(2) 2_645 .
O1 As1 O2 As3 101.7(16) 2_645 .
O1 As1 O2 As3 -46.7(13) 2_655 .
O1 As1 O2 As3 20.5(16) . .
O2 As1 O1 As1 94.2(18) . 2_645
O2 As1 O1 As1 -74(3) . 2_655
O2 As2 O3 As2 63(2) . 2
O2 As3 O4 As3 -143.6(15) . 2_646
O2 As3 O5 As4 -139(3) . .
O3 As2 O2 As1 -34(3) 2_545 .
O3 As2 O2 As1 -132(2) . .
O3 As2 O2 As3 180.0(14) 2_545 .
O3 As2 O2 As3 82.0(14) . .
O3 As2 O3 As2 -32.2(19) 2_545 2
As3 As1 O1 As1 -81.5(14) 2_645 2_645
As3 As1 O1 As1 111(3) 2_645 2_655
As3 As1 O2 As2 -99(4) 2_645 .
As3 As1 O2 As3 43(4) 2_645 .
As3 As2 O2 As1 76(2) 1_545 .
As3 As2 O2 As3 -69.9(11) 1_545 .
As3 As2 O3 As2 159.7(6) 1_545 2
O4 As3 O4 As3 18.5(12) 2_656 2_646
O4 As3 O5 As4 46(2) 2_656 .
O4 As3 O5 As4 137(3) . .
O5 As3 O4 As3 -64(2) . 2_646
O5 As4 O6 As4 -169.0(18) . 2_556
O6 As4 O5 As3 94(3) . .
O6 As4 O5 As3 -173(3) 2_546 .
O6 As4 O6 As4 101(3) 2_546 2_556

loop_
_twin_individual_id
_twin_individual_mass_fraction_refined
1 0.7(6)
2 0.3(6)
